data_1565232
loop_
_publ_author_name
'Trenker, Stefan'
'Grunenberg, Lars'
'Banerjee, Tanmay'
'Savasci, G\"okcen'
'Poller, Laura M.'
'Muggli, Katharina I. M.'
'Haase, Frederik'
'Ochsenfeld, Christian'
'Lotsch, Bettina V.'

_publ_section_title
;
 A flavin-inspired covalent organic framework for photocatalytic alcohol
 oxidation
;
_journal_name_full 'Chemical Science'
_journal_paper_doi 10.1039/D1SC04143F
_journal_year 2021
_chemical_formula_moiety 'C26 H22 N4 O2'
_chemical_formula_sum 'C26 H22 N4 O2'
_chemical_formula_weight 422.47
_chemical_melting_point 512
_chemical_name_systematic 1,3-diethyl-6,9-diphenylalloxazine
_space_group_crystal_system triclinic
_space_group_IT_number 2
_space_group_name_Hall '-P 1'
_space_group_name_H-M_alt 'P -1'
_atom_sites_solution_hydrogens geom
_atom_sites_solution_primary dual
_audit_creation_date 2021-07-19
_audit_creation_method
;
Olex2 1.3
(compiled 2020.11.12 svn.r5f609507 for OlexSys, GUI svn.r6226)
;
_audit_update_record
;
2021-07-19 deposited with the CCDC.	2021-11-02 downloaded from the CCDC.
;
_cell_angle_alpha 67.316(2)
_cell_angle_beta 71.863(3)
_cell_angle_gamma 87.153(3)
_cell_formula_units_Z 2
_cell_length_a 8.4529(6)
_cell_length_b 10.7933(6)
_cell_length_c 13.3520(8)
_cell_measurement_reflns_used 4340
_cell_measurement_temperature 298.7
_cell_measurement_theta_max 32.01
_cell_measurement_theta_min 2.59
_cell_volume 1064.65(12)
_computing_cell_refinement 'SAINT v8.37A (Bruker, 2015)'
_computing_data_reduction 'SAINT v8.37A (Bruker, 2015)'
_computing_molecular_graphics 'Olex2 1.3 (Dolomanov et al., 2009)'
_computing_publication_material 'Olex2 1.3 (Dolomanov et al., 2009)'
_computing_structure_refinement 'XL  (Sheldrick, 2008)'
_computing_structure_solution 'SHELXT 2014/5 (Sheldrick, 2014)'
_diffrn_ambient_temperature 298.7
_diffrn_measured_fraction_theta_full 0.996
_diffrn_measured_fraction_theta_max 0.990
_diffrn_measurement_device_type 'Bruker APEX-II CCD'
_diffrn_measurement_method '\f and \w scans'
_diffrn_radiation_type MoK\a
_diffrn_radiation_wavelength 0.71073
_diffrn_reflns_av_R_equivalents 0.0539
_diffrn_reflns_av_unetI/netI 0.0712
_diffrn_reflns_Laue_measured_fraction_full 0.996
_diffrn_reflns_Laue_measured_fraction_max 0.990
_diffrn_reflns_limit_h_max 10
_diffrn_reflns_limit_h_min -10
_diffrn_reflns_limit_k_max 13
_diffrn_reflns_limit_k_min -14
_diffrn_reflns_limit_l_max 17
_diffrn_reflns_limit_l_min -17
_diffrn_reflns_number 13350
_diffrn_reflns_point_group_measured_fraction_full 0.996
_diffrn_reflns_point_group_measured_fraction_max 0.990
_diffrn_reflns_theta_full 25.242
_diffrn_reflns_theta_max 27.500
_diffrn_reflns_theta_min 2.544
_exptl_absorpt_coefficient_mu 0.086
_exptl_absorpt_correction_T_max 1.0000
_exptl_absorpt_correction_T_min 0.9283
_exptl_absorpt_correction_type none
_exptl_absorpt_process_details
;
SADABS-2016/2 (Bruker,2016/2) was used for absorption correction.
wR2(int) was 0.1302 before and 0.0549 after correction.
The Ratio of minimum to maximum transmission is 0.9283.
The \l/2 correction factor is Not present.
;
_exptl_crystal_colour yellow
_exptl_crystal_colour_primary yellow
_exptl_crystal_density_diffrn 1.318
_exptl_crystal_description needle
_exptl_crystal_F_000 444
_exptl_crystal_recrystallization_method 'Re-crystallisation from solvent: Chloroform'
_exptl_crystal_size_max 0.03
_exptl_crystal_size_mid 0.005
_exptl_crystal_size_min 0.005
_refine_diff_density_max 0.214
_refine_diff_density_min -0.210
_refine_diff_density_rms 0.041
_refine_ls_extinction_method none
_refine_ls_goodness_of_fit_ref 1.069
_refine_ls_hydrogen_treatment constr
_refine_ls_matrix_type full
_refine_ls_number_parameters 291
_refine_ls_number_reflns 4827
_refine_ls_number_restraints 0
_refine_ls_restrained_S_all 1.069
_refine_ls_R_factor_all 0.1381
_refine_ls_R_factor_gt 0.0702
_refine_ls_shift/su_max 0.000
_refine_ls_shift/su_mean 0.000
_refine_ls_structure_factor_coef Fsqd
_refine_ls_weighting_details 'w=1/[\s^2^(Fo^2^)+(0.0563P)^2^+0.3599P] where P=(Fo^2^+2Fc^2^)/3'
_refine_ls_weighting_scheme calc
_refine_ls_wR_factor_gt 0.1419
_refine_ls_wR_factor_ref 0.1691
_reflns_Friedel_coverage 0.000
_reflns_number_gt 2656
_reflns_number_total 4827
_reflns_threshold_expression 'I > 2\s(I)'
_cod_data_source_file d1sc04143f2.cif
_cod_data_source_block stb226_p-1
_cod_database_code 1565232
_shelx_shelxl_version_number 2014/7
_shelx_space_group_comment
;
The symmetry employed for this shelxl refinement is uniquely defined
by the following loop, which should always be used as a source of
symmetry information in preference to the above space-group names.
They are only intended as comments.
;
_olex2_refinement_description
;
1. Fixed Uiso
 At 1.2 times of:
  All C(H) groups, All C(H,H) groups
 At 1.5 times of:
  All C(H,H,H) groups
2.a Secondary CH2 refined with riding coordinates:
 C00O(H00A,H00B), C00P(H00C,H00D)
2.b Aromatic/amide H refined with riding coordinates:
 C00F(H00F), C00G(H00G), C00H(H00H), C00J(H00J), C00L(H00L), C00M(H00M),
 C00N(H00N), C00Q(H00Q), C00R(H00R), C00S(H00S), C00T(H00T), C00V(H00V)
2.c Idealised Me refined as rotating group:
 C00U(H00E,H00I,H00K), C00W(H00O,H00P,H00U)
;
_olex2_submission_special_instructions 'No special instructions were received'

loop_
_space_group_symop_operation_xyz
'x, y, z'
'-x, -y, -z'

loop_
_atom_site_label
_atom_site_type_symbol
_atom_site_fract_x
_atom_site_fract_y
_atom_site_fract_z
_atom_site_U_iso_or_equiv
_atom_site_adp_type
_atom_site_occupancy
_atom_site_site_symmetry_order
_atom_site_calc_flag
_atom_site_refinement_flags_posn
_atom_site_refinement_flags_adp
_atom_site_refinement_flags_occupancy
_atom_site_disorder_assembly
_atom_site_disorder_group
O001 O 0.9761(3) 0.2964(2) 0.42674(17) 0.0527(6) Uani 1 1 d . . . . .
N002 N 0.6506(3) 0.5463(2) 0.63168(17) 0.0336(5) Uani 1 1 d . . . . .
N003 N 0.7905(2) 0.5167(2) 0.42292(17) 0.0327(5) Uani 1 1 d . . . . .
N004 N 0.9237(3) 0.2286(2) 0.61806(19) 0.0401(6) Uani 1 1 d . . . . .
O005 O 0.8613(3) 0.1536(2) 0.81092(18) 0.0656(7) Uani 1 1 d . . . . .
N006 N 0.7545(3) 0.3468(2) 0.72320(18) 0.0393(6) Uani 1 1 d . . . . .
C007 C 0.6943(3) 0.6202(2) 0.4280(2) 0.0314(6) Uani 1 1 d . . . . .
C008 C 0.7363(3) 0.4438(2) 0.6239(2) 0.0333(6) Uani 1 1 d . . . . .
C009 C 0.6284(3) 0.6366(2) 0.5339(2) 0.0318(6) Uani 1 1 d . . . . .
C00A C 0.8111(3) 0.4312(2) 0.5183(2) 0.0329(6) Uani 1 1 d . . . . .
C00B C 0.5344(3) 0.7491(3) 0.5399(2) 0.0344(6) Uani 1 1 d . . . . .
C00C C 0.6622(3) 0.7120(2) 0.3266(2) 0.0343(6) Uani 1 1 d . . . . .
C00D C 0.4676(3) 0.7720(2) 0.6481(2) 0.0371(6) Uani 1 1 d . . . . .
C00E C 0.7274(3) 0.7004(3) 0.2140(2) 0.0361(6) Uani 1 1 d . . . . .
C00F C 0.7366(3) 0.5772(3) 0.2028(2) 0.0404(7) Uani 1 1 d . . . . .
H00F H 0.7076 0.4977 0.2680 0.049 Uiso 1 1 calc R U . . .
C00G C 0.3040(3) 0.8066(3) 0.6806(2) 0.0446(7) Uani 1 1 d . . . . .
H00G H 0.2375 0.8140 0.6349 0.054 Uiso 1 1 calc R U . . .
C00H C 0.5059(3) 0.8343(3) 0.4412(2) 0.0392(7) Uani 1 1 d . . . . .
H00H H 0.4440 0.9076 0.4428 0.047 Uiso 1 1 calc R U . . .
C00I C 0.9117(3) 0.3158(3) 0.5132(2) 0.0373(6) Uani 1 1 d . . . . .
C00J C 0.5661(3) 0.8156(3) 0.3381(2) 0.0415(7) Uani 1 1 d . . . . .
H00J H 0.5401 0.8757 0.2746 0.050 Uiso 1 1 calc R U . . .
C00K C 0.8472(4) 0.2383(3) 0.7235(3) 0.0438(7) Uani 1 1 d . . . . .
C00L C 0.2397(4) 0.8301(3) 0.7790(3) 0.0521(8) Uani 1 1 d . . . . .
H00L H 0.1300 0.8528 0.7995 0.063 Uiso 1 1 calc R U . . .
C00M C 0.7884(4) 0.5716(3) 0.0958(2) 0.0483(7) Uani 1 1 d . . . . .
H00M H 0.7936 0.4884 0.0897 0.058 Uiso 1 1 calc R U . . .
C00N C 0.5632(4) 0.7616(3) 0.7181(2) 0.0442(7) Uani 1 1 d . . . . .
H00N H 0.6725 0.7380 0.6984 0.053 Uiso 1 1 calc R U . . .
C00O C 1.0164(4) 0.1079(3) 0.6214(3) 0.0472(7) Uani 1 1 d . . . . .
H00A H 1.0716 0.0854 0.6791 0.057 Uiso 1 1 calc R U . . .
H00B H 1.1014 0.1270 0.5479 0.057 Uiso 1 1 calc R U . . .
C00P C 0.6788(4) 0.3613(3) 0.8337(2) 0.0487(8) Uani 1 1 d . . . . .
H00C H 0.6475 0.2726 0.8949 0.058 Uiso 1 1 calc R U . . .
H00D H 0.5782 0.4083 0.8323 0.058 Uiso 1 1 calc R U . . .
C00Q C 0.3360(4) 0.8203(3) 0.8471(3) 0.0551(9) Uani 1 1 d . . . . .
H00Q H 0.2922 0.8367 0.9135 0.066 Uiso 1 1 calc R U . . .
C00R C 0.8324(4) 0.6878(3) -0.0016(3) 0.0569(9) Uani 1 1 d . . . . .
H00R H 0.8655 0.6834 -0.0733 0.068 Uiso 1 1 calc R U . . .
C00S C 0.4983(4) 0.7859(3) 0.8166(3) 0.0545(8) Uani 1 1 d . . . . .
H00S H 0.5641 0.7790 0.8626 0.065 Uiso 1 1 calc R U . . .
C00T C 0.7759(4) 0.8170(3) 0.1139(2) 0.0519(8) Uani 1 1 d . . . . .
H00T H 0.7738 0.9006 0.1191 0.062 Uiso 1 1 calc R U . . .
C00U C 0.8996(4) -0.0102(3) 0.6484(3) 0.0549(8) Uani 1 1 d . . . . .
H00E H 0.8454 0.0119 0.5909 0.082 Uiso 1 1 calc R U . . .
H00I H 0.8171 -0.0305 0.7219 0.082 Uiso 1 1 calc R U . . .
H00K H 0.9621 -0.0872 0.6494 0.082 Uiso 1 1 calc R U . . .
C00V C 0.8269(4) 0.8104(3) 0.0076(3) 0.0625(9) Uani 1 1 d . . . . .
H00V H 0.8578 0.8893 -0.0580 0.075 Uiso 1 1 calc R U . . .
C00W C 0.7965(5) 0.4373(4) 0.8575(3) 0.0742(11) Uani 1 1 d . . . . .
H00O H 0.8365 0.5215 0.7936 0.111 Uiso 1 1 calc R U . . .
H00P H 0.8893 0.3851 0.8694 0.111 Uiso 1 1 calc R U . . .
H00U H 0.7393 0.4540 0.9249 0.111 Uiso 1 1 calc R U . . .

loop_
_atom_site_aniso_label
_atom_site_aniso_U_11
_atom_site_aniso_U_22
_atom_site_aniso_U_33
_atom_site_aniso_U_23
_atom_site_aniso_U_13
_atom_site_aniso_U_12
O001 0.0613(14) 0.0461(12) 0.0511(13) -0.0228(10) -0.0159(10) 0.0214(10)
N002 0.0349(12) 0.0282(11) 0.0365(12) -0.0105(9) -0.0123(10) 0.0017(9)
N003 0.0323(12) 0.0276(11) 0.0374(12) -0.0111(9) -0.0125(10) 0.0050(9)
N004 0.0412(13) 0.0296(12) 0.0526(14) -0.0138(11) -0.0230(11) 0.0102(10)
O005 0.0967(18) 0.0459(13) 0.0555(13) -0.0083(11) -0.0433(13) 0.0240(12)
N006 0.0484(14) 0.0348(13) 0.0371(12) -0.0114(10) -0.0208(11) 0.0095(11)
C007 0.0297(13) 0.0276(13) 0.0374(14) -0.0113(11) -0.0132(11) 0.0032(11)
C008 0.0364(15) 0.0291(14) 0.0361(14) -0.0100(11) -0.0169(12) 0.0011(11)
C009 0.0275(13) 0.0275(13) 0.0391(14) -0.0103(11) -0.0122(11) 0.0003(10)
C00A 0.0326(14) 0.0279(14) 0.0394(15) -0.0117(12) -0.0149(12) 0.0023(11)
C00B 0.0293(14) 0.0302(14) 0.0452(15) -0.0141(12) -0.0147(12) 0.0015(11)
C00C 0.0322(14) 0.0290(14) 0.0393(15) -0.0087(11) -0.0136(12) -0.0004(11)
C00D 0.0389(15) 0.0260(14) 0.0447(16) -0.0132(12) -0.0115(13) 0.0029(11)
C00E 0.0378(15) 0.0345(15) 0.0344(14) -0.0088(11) -0.0151(12) 0.0027(12)
C00F 0.0430(16) 0.0365(16) 0.0412(15) -0.0123(12) -0.0160(13) 0.0018(12)
C00G 0.0422(16) 0.0406(16) 0.0496(17) -0.0159(13) -0.0158(14) 0.0105(13)
C00H 0.0392(16) 0.0289(14) 0.0486(16) -0.0140(12) -0.0157(13) 0.0122(12)
C00I 0.0361(15) 0.0299(14) 0.0475(16) -0.0136(13) -0.0176(13) 0.0032(12)
C00J 0.0467(17) 0.0320(15) 0.0419(16) -0.0065(12) -0.0198(13) 0.0082(13)
C00K 0.0490(17) 0.0330(16) 0.0527(18) -0.0113(14) -0.0278(15) 0.0061(13)
C00L 0.0517(19) 0.0461(18) 0.0485(18) -0.0175(15) -0.0057(16) 0.0178(15)
C00M 0.0529(19) 0.0516(19) 0.0485(18) -0.0251(15) -0.0198(15) 0.0056(15)
C00N 0.0417(16) 0.0428(17) 0.0532(18) -0.0236(14) -0.0161(14) 0.0059(13)
C00O 0.0439(17) 0.0322(15) 0.067(2) -0.0149(14) -0.0276(15) 0.0162(13)
C00P 0.0573(19) 0.0491(18) 0.0366(15) -0.0105(13) -0.0196(14) 0.0102(15)
C00Q 0.075(2) 0.0431(18) 0.0404(17) -0.0179(14) -0.0075(17) 0.0098(16)
C00R 0.067(2) 0.064(2) 0.0379(17) -0.0193(16) -0.0156(16) 0.0039(17)
C00S 0.069(2) 0.0495(19) 0.0535(19) -0.0233(15) -0.0266(17) 0.0075(16)
C00T 0.069(2) 0.0359(16) 0.0418(17) -0.0087(13) -0.0131(16) 0.0032(15)
C00U 0.0544(19) 0.0349(16) 0.078(2) -0.0225(15) -0.0244(17) 0.0087(14)
C00V 0.079(2) 0.052(2) 0.0361(17) -0.0020(15) -0.0104(16) 0.0007(17)
C00W 0.095(3) 0.081(3) 0.060(2) -0.034(2) -0.035(2) 0.000(2)

loop_
_atom_type_symbol
_atom_type_description
_atom_type_scat_dispersion_real
_atom_type_scat_dispersion_imag
_atom_type_scat_source
C C 0.0033 0.0016 'International Tables Vol C Tables 4.2.6.8 and 6.1.1.4'
H H 0.0000 0.0000 'International Tables Vol C Tables 4.2.6.8 and 6.1.1.4'
N N 0.0061 0.0033 'International Tables Vol C Tables 4.2.6.8 and 6.1.1.4'
O O 0.0106 0.0060 'International Tables Vol C Tables 4.2.6.8 and 6.1.1.4'

loop_
_geom_angle_atom_site_label_1
_geom_angle_atom_site_label_2
_geom_angle_atom_site_label_3
_geom_angle
_geom_angle_site_symmetry_1
_geom_angle_site_symmetry_3
_geom_angle_publ_flag
C008 N002 C009 116.8(2) . . ?
C00A N003 C007 117.9(2) . . ?
C00I N004 C00K 126.3(2) . . ?
C00I N004 C00O 117.6(2) . . ?
C00K N004 C00O 116.0(2) . . ?
C008 N006 C00P 119.8(2) . . ?
C00K N006 C008 122.6(2) . . ?
C00K N006 C00P 117.5(2) . . ?
N003 C007 C009 119.4(2) . . ?
N003 C007 C00C 119.5(2) . . ?
C009 C007 C00C 121.0(2) . . ?
N002 C008 N006 118.1(2) . . ?
N002 C008 C00A 122.1(2) . . ?
N006 C008 C00A 119.8(2) . . ?
N002 C009 C007 121.5(2) . . ?
N002 C009 C00B 118.1(2) . . ?
C007 C009 C00B 120.5(2) . . ?
N003 C00A C008 122.0(2) . . ?
N003 C00A C00I 117.8(2) . . ?
C008 C00A C00I 120.2(2) . . ?
C009 C00B C00D 122.1(2) . . ?
C00H C00B C009 116.7(2) . . ?
C00H C00B C00D 121.2(2) . . ?
C007 C00C C00E 123.6(2) . . ?
C00J C00C C007 116.1(2) . . ?
C00J C00C C00E 120.3(2) . . ?
C00G C00D C00B 119.6(2) . . ?
C00N C00D C00B 122.4(2) . . ?
C00N C00D C00G 118.0(3) . . ?
C00F C00E C00C 122.6(2) . . ?
C00F C00E C00T 117.7(2) . . ?
C00T C00E C00C 119.6(3) . . ?
C00E C00F H00F 119.7 . . ?
C00M C00F C00E 120.6(3) . . ?
C00M C00F H00F 119.7 . . ?
C00D C00G H00G 119.5 . . ?
C00L C00G C00D 120.9(3) . . ?
C00L C00G H00G 119.5 . . ?
C00B C00H H00H 118.6 . . ?
C00B C00H C00J 122.8(2) . . ?
C00J C00H H00H 118.6 . . ?
O001 C00I N004 121.9(2) . . ?
O001 C00I C00A 124.1(2) . . ?
N004 C00I C00A 114.1(2) . . ?
C00C C00J C00H 122.8(2) . . ?
C00C C00J H00J 118.6 . . ?
C00H C00J H00J 118.6 . . ?
O005 C00K N004 120.9(3) . . ?
O005 C00K N006 122.0(3) . . ?
N006 C00K N004 117.1(2) . . ?
C00G C00L H00L 119.8 . . ?
C00Q C00L C00G 120.4(3) . . ?
C00Q C00L H00L 119.8 . . ?
C00F C00M H00M 119.7 . . ?
C00R C00M C00F 120.6(3) . . ?
C00R C00M H00M 119.7 . . ?
C00D C00N H00N 119.6 . . ?
C00S C00N C00D 120.9(3) . . ?
C00S C00N H00N 119.6 . . ?
N004 C00O H00A 109.5 . . ?
N004 C00O H00B 109.5 . . ?
N004 C00O C00U 110.7(2) . . ?
H00A C00O H00B 108.1 . . ?
C00U C00O H00A 109.5 . . ?
C00U C00O H00B 109.5 . . ?
N006 C00P H00C 109.3 . . ?
N006 C00P H00D 109.3 . . ?
N006 C00P C00W 111.8(3) . . ?
H00C C00P H00D 107.9 . . ?
C00W C00P H00C 109.3 . . ?
C00W C00P H00D 109.3 . . ?
C00L C00Q H00Q 120.2 . . ?
C00L C00Q C00S 119.6(3) . . ?
C00S C00Q H00Q 120.2 . . ?
C00M C00R H00R 120.2 . . ?
C00V C00R C00M 119.6(3) . . ?
C00V C00R H00R 120.2 . . ?
C00N C00S C00Q 120.1(3) . . ?
C00N C00S H00S 119.9 . . ?
C00Q C00S H00S 119.9 . . ?
C00E C00T H00T 119.4 . . ?
C00V C00T C00E 121.2(3) . . ?
C00V C00T H00T 119.4 . . ?
C00O C00U H00E 109.5 . . ?
C00O C00U H00I 109.5 . . ?
C00O C00U H00K 109.5 . . ?
H00E C00U H00I 109.5 . . ?
H00E C00U H00K 109.5 . . ?
H00I C00U H00K 109.5 . . ?
C00R C00V C00T 120.2(3) . . ?
C00R C00V H00V 119.9 . . ?
C00T C00V H00V 119.9 . . ?
C00P C00W H00O 109.5 . . ?
C00P C00W H00P 109.5 . . ?
C00P C00W H00U 109.5 . . ?
H00O C00W H00P 109.5 . . ?
H00O C00W H00U 109.5 . . ?
H00P C00W H00U 109.5 . . ?

loop_
_geom_bond_atom_site_label_1
_geom_bond_atom_site_label_2
_geom_bond_distance
_geom_bond_site_symmetry_2
_geom_bond_publ_flag
O001 C00I 1.207(3) . ?
N002 C008 1.312(3) . ?
N002 C009 1.358(3) . ?
N003 C007 1.359(3) . ?
N003 C00A 1.311(3) . ?
N004 C00I 1.386(3) . ?
N004 C00K 1.397(4) . ?
N004 C00O 1.479(3) . ?
O005 C00K 1.210(3) . ?
N006 C008 1.385(3) . ?
N006 C00K 1.376(3) . ?
N006 C00P 1.480(3) . ?
C007 C009 1.426(3) . ?
C007 C00C 1.434(3) . ?
C008 C00A 1.412(3) . ?
C009 C00B 1.432(3) . ?
C00A C00I 1.484(4) . ?
C00B C00D 1.490(4) . ?
C00B C00H 1.372(3) . ?
C00C C00E 1.484(4) . ?
C00C C00J 1.378(4) . ?
C00D C00G 1.393(4) . ?
C00D C00N 1.386(4) . ?
C00E C00F 1.391(4) . ?
C00E C00T 1.397(4) . ?
C00F H00F 0.9300 . ?
C00F C00M 1.382(4) . ?
C00G H00G 0.9300 . ?
C00G C00L 1.372(4) . ?
C00H H00H 0.9300 . ?
C00H C00J 1.401(4) . ?
C00J H00J 0.9300 . ?
C00L H00L 0.9300 . ?
C00L C00Q 1.372(4) . ?
C00M H00M 0.9300 . ?
C00M C00R 1.375(4) . ?
C00N H00N 0.9300 . ?
C00N C00S 1.379(4) . ?
C00O H00A 0.9700 . ?
C00O H00B 0.9700 . ?
C00O C00U 1.509(4) . ?
C00P H00C 0.9700 . ?
C00P H00D 0.9700 . ?
C00P C00W 1.498(4) . ?
C00Q H00Q 0.9300 . ?
C00Q C00S 1.380(4) . ?
C00R H00R 0.9300 . ?
C00R C00V 1.373(4) . ?
C00S H00S 0.9300 . ?
C00T H00T 0.9300 . ?
C00T C00V 1.378(4) . ?
C00U H00E 0.9600 . ?
C00U H00I 0.9600 . ?
C00U H00K 0.9600 . ?
C00V H00V 0.9300 . ?
C00W H00O 0.9600 . ?
C00W H00P 0.9600 . ?
C00W H00U 0.9600 . ?

loop_
_geom_torsion_atom_site_label_1
_geom_torsion_atom_site_label_2
_geom_torsion_atom_site_label_3
_geom_torsion_atom_site_label_4
_geom_torsion
_geom_torsion_site_symmetry_1
_geom_torsion_site_symmetry_2
_geom_torsion_site_symmetry_3
_geom_torsion_site_symmetry_4
_geom_torsion_publ_flag
N002 C008 C00A N003 -4.4(4) . . . . ?
N002 C008 C00A C00I 177.9(2) . . . . ?
N002 C009 C00B C00D 2.5(4) . . . . ?
N002 C009 C00B C00H -176.4(2) . . . . ?
N003 C007 C009 N002 -4.2(4) . . . . ?
N003 C007 C009 C00B 176.6(2) . . . . ?
N003 C007 C00C C00E 0.6(4) . . . . ?
N003 C007 C00C C00J -178.9(2) . . . . ?
N003 C00A C00I O001 0.4(4) . . . . ?
N003 C00A C00I N004 -178.5(2) . . . . ?
N006 C008 C00A N003 176.5(2) . . . . ?
N006 C008 C00A C00I -1.1(4) . . . . ?
C007 N003 C00A C008 0.4(4) . . . . ?
C007 N003 C00A C00I 178.1(2) . . . . ?
C007 C009 C00B C00D -178.2(2) . . . . ?
C007 C009 C00B C00H 2.9(4) . . . . ?
C007 C00C C00E C00F 38.6(4) . . . . ?
C007 C00C C00E C00T -144.0(3) . . . . ?
C007 C00C C00J C00H 1.8(4) . . . . ?
C008 N002 C009 C007 0.4(3) . . . . ?
C008 N002 C009 C00B 179.6(2) . . . . ?
C008 N006 C00K N004 -0.2(4) . . . . ?
C008 N006 C00K O005 -179.5(3) . . . . ?
C008 N006 C00P C00W -90.2(3) . . . . ?
C008 C00A C00I O001 178.2(3) . . . . ?
C008 C00A C00I N004 -0.7(3) . . . . ?
C009 N002 C008 N006 -177.1(2) . . . . ?
C009 N002 C008 C00A 3.8(3) . . . . ?
C009 C007 C00C C00E 179.9(2) . . . . ?
C009 C007 C00C C00J 0.4(4) . . . . ?
C009 C00B C00D C00G -135.0(3) . . . . ?
C009 C00B C00D C00N 45.8(4) . . . . ?
C009 C00B C00H C00J -0.8(4) . . . . ?
C00A N003 C007 C009 3.6(3) . . . . ?
C00A N003 C007 C00C -177.0(2) . . . . ?
C00B C00D C00G C00L -179.1(3) . . . . ?
C00B C00D C00N C00S 178.8(3) . . . . ?
C00B C00H C00J C00C -1.6(4) . . . . ?
C00C C007 C009 N002 176.5(2) . . . . ?
C00C C007 C009 C00B -2.8(4) . . . . ?
C00C C00E C00F C00M 175.9(3) . . . . ?
C00C C00E C00T C00V -175.8(3) . . . . ?
C00D C00B C00H C00J -179.7(2) . . . . ?
C00D C00G C00L C00Q 0.3(4) . . . . ?
C00D C00N C00S C00Q 0.3(4) . . . . ?
C00E C00C C00J C00H -177.8(2) . . . . ?
C00E C00F C00M C00R 0.2(4) . . . . ?
C00E C00T C00V C00R -0.6(5) . . . . ?
C00F C00E C00T C00V 1.7(4) . . . . ?
C00F C00M C00R C00V 0.9(5) . . . . ?
C00G C00D C00N C00S -0.4(4) . . . . ?
C00G C00L C00Q C00S -0.3(5) . . . . ?
C00H C00B C00D C00G 43.9(4) . . . . ?
C00H C00B C00D C00N -135.4(3) . . . . ?
C00I N004 C00K O005 177.4(3) . . . . ?
C00I N004 C00K N006 -1.9(4) . . . . ?
C00I N004 C00O C00U -92.1(3) . . . . ?
C00J C00C C00E C00F -141.9(3) . . . . ?
C00J C00C C00E C00T 35.5(4) . . . . ?
C00K N004 C00I O001 -176.6(3) . . . . ?
C00K N004 C00I C00A 2.3(4) . . . . ?
C00K N004 C00O C00U 83.8(3) . . . . ?
C00K N006 C008 N002 -177.5(2) . . . . ?
C00K N006 C008 C00A 1.6(4) . . . . ?
C00K N006 C00P C00W 87.2(3) . . . . ?
C00L C00Q C00S C00N 0.0(5) . . . . ?
C00M C00R C00V C00T -0.7(5) . . . . ?
C00N C00D C00G C00L 0.1(4) . . . . ?
C00O N004 C00I O001 -1.2(4) . . . . ?
C00O N004 C00I C00A 177.7(2) . . . . ?
C00O N004 C00K O005 1.9(4) . . . . ?
C00O N004 C00K N006 -177.4(2) . . . . ?
C00P N006 C008 N002 -0.3(4) . . . . ?
C00P N006 C008 C00A 178.8(2) . . . . ?
C00P N006 C00K N004 -177.4(2) . . . . ?
C00P N006 C00K O005 3.3(4) . . . . ?
C00T C00E C00F C00M -1.5(4) . . . . ?
